data_7230912
loop_
_publ_author_name
'Rajagopal, Shinaj K.'
'K, Nagaraj'
'Deb, Somadrita'
'Bhat, Vinayak'
'Sasikumar, Devika'
'Sebastian, Ebin'
'Hariharan, Mahesh'

_publ_section_title
;
 Extending the scope of the carbonyl facilitated triplet excited state
 towards visible light excitation.
;
_journal_issue 28
_journal_name_full 'Physical chemistry chemical physics : PCCP'
_journal_page_first 19120
_journal_page_last 19128
_journal_paper_doi 10.1039/c8cp01023d
_journal_volume 20
_journal_year 2018
_chemical_formula_moiety 'C21 H14 O'
_chemical_formula_sum 'C21 H14 O'
_chemical_formula_weight 282.32
_space_group_crystal_system monoclinic
_space_group_IT_number 14
_space_group_name_Hall '-P 2yn'
_space_group_name_H-M_alt 'P 1 21/n 1'
_symmetry_space_group_name_Hall '-P 2yn'
_symmetry_space_group_name_H-M 'P 1 21/n 1'
_atom_sites_solution_hydrogens geom
_audit_creation_method SHELXL-2014
_audit_update_record
;
2017-06-30 deposited with the CCDC.
2018-06-18 downloaded from the CCDC.
;
_cell_angle_alpha 90.000(5)
_cell_angle_beta 106.982(5)
_cell_angle_gamma 90.000(5)
_cell_formula_units_Z 4
_cell_length_a 14.081(5)
_cell_length_b 7.291(5)
_cell_length_c 15.214(5)
_cell_measurement_reflns_used 3299
_cell_measurement_temperature 296(2)
_cell_measurement_theta_max 26.24
_cell_measurement_theta_min 2.80
_cell_volume 1493.8(13)
_computing_cell_refinement 'APEX2/SAINT (Bruker, 2004)'
_computing_data_collection 'APEX2 (Bruker, 2004)'
_computing_data_reduction 'SAINT/XPREP (Bruker, 2004)'
_computing_molecular_graphics 'ORTEP3 (Farrugia, 1997) and Mercury (Bruno et al., 2002)'
_computing_publication_material 'SHELXL-2014 (Sheldrick, 2014)'
_computing_structure_refinement 'SHELXL-2014 (Sheldrick, 2014)'
_computing_structure_solution 'SHELXL-2014 (Sheldrick, 2014)'
_diffrn_ambient_temperature 296(2)
_diffrn_detector_area_resol_mean 0
_diffrn_measured_fraction_theta_full 0.999
_diffrn_measured_fraction_theta_max 0.999
_diffrn_measurement_device_type 'Bruker KAPPA APEX-II CCD'
_diffrn_measurement_method '\f and \w scans'
_diffrn_radiation_type MoK\a
_diffrn_radiation_wavelength 0.71073
_diffrn_reflns_av_R_equivalents 0.0206
_diffrn_reflns_av_unetI/netI 0.0198
_diffrn_reflns_Laue_measured_fraction_full 0.999
_diffrn_reflns_Laue_measured_fraction_max 0.999
_diffrn_reflns_limit_h_max 17
_diffrn_reflns_limit_h_min -17
_diffrn_reflns_limit_k_max 8
_diffrn_reflns_limit_k_min -8
_diffrn_reflns_limit_l_max 18
_diffrn_reflns_limit_l_min -18
_diffrn_reflns_number 11519
_diffrn_reflns_point_group_measured_fraction_full 0.999
_diffrn_reflns_point_group_measured_fraction_max 0.999
_diffrn_reflns_theta_full 25.242
_diffrn_reflns_theta_max 25.993
_diffrn_reflns_theta_min 2.800
_diffrn_source 'sealed tube'
_exptl_absorpt_coefficient_mu 0.076
_exptl_absorpt_correction_T_max 0.9925
_exptl_absorpt_correction_T_min 0.9850
_exptl_absorpt_correction_type multi-scan
_exptl_absorpt_process_details SADABS
_exptl_crystal_colour yellow
_exptl_crystal_density_diffrn 1.255
_exptl_crystal_density_meas 1.255
_exptl_crystal_density_method NONE
_exptl_crystal_description block
_exptl_crystal_F_000 592
_exptl_crystal_size_max 0.200
_exptl_crystal_size_mid 0.150
_exptl_crystal_size_min 0.100
_refine_diff_density_max 0.373
_refine_diff_density_min -0.137
_refine_diff_density_rms 0.038
_refine_ls_extinction_method none
_refine_ls_goodness_of_fit_ref 1.026
_refine_ls_hydrogen_treatment constr
_refine_ls_matrix_type full
_refine_ls_number_parameters 199
_refine_ls_number_reflns 2921
_refine_ls_number_restraints 0
_refine_ls_restrained_S_all 1.026
_refine_ls_R_factor_all 0.0801
_refine_ls_R_factor_gt 0.0557
_refine_ls_shift/su_max 0.000
_refine_ls_shift/su_mean 0.000
_refine_ls_structure_factor_coef Fsqd
_refine_ls_weighting_details 'w=1/[\s^2^(Fo^2^)+(0.0834P)^2^+0.5940P] where P=(Fo^2^+2Fc^2^)/3'
_refine_ls_weighting_scheme calc
_refine_ls_wR_factor_gt 0.1517
_refine_ls_wR_factor_ref 0.1753
_reflns_Friedel_coverage 0.000
_reflns_number_gt 2055
_reflns_number_total 2921
_reflns_threshold_expression 'I > 2\s(I)'
_cod_data_source_file c8cp01023d2.cif
_cod_data_source_block shelx_CCDC4
_cod_depositor_comments 'Adding full bibliography for 7230907--7230912.cif.'
_cod_database_code 7230912
_shelx_space_group_comment
;
The symmetry employed for this shelxl refinement is uniquely defined
by the following loop, which should always be used as a source of
symmetry information in preference to the above space-group names.
They are only intended as comments.
;
_shelx_estimated_absorpt_t_min 0.985
_shelx_estimated_absorpt_t_max 0.992
_shelxl_version_number 2014-3

loop_
_space_group_symop_operation_xyz
'x, y, z'
'-x+1/2, y+1/2, -z+1/2'
'-x, -y, -z'
'x-1/2, -y-1/2, z-1/2'

loop_
_atom_site_label
_atom_site_type_symbol
_atom_site_fract_x
_atom_site_fract_y
_atom_site_fract_z
_atom_site_U_iso_or_equiv
_atom_site_adp_type
_atom_site_occupancy
_atom_site_site_symmetry_order
_atom_site_calc_flag
_atom_site_refinement_flags_posn
_atom_site_refinement_flags_adp
C1 C 0.30921(17) 0.0029(4) 0.66275(17) 0.0657(6) Uani 1 1 d . .
H1 H 0.2674 -0.0039 0.6029 0.079 Uiso 1 1 calc R U
C2 C 0.31169(18) -0.1378(4) 0.72172(18) 0.0697(7) Uani 1 1 d . .
H2 H 0.2720 -0.2407 0.7025 0.084 Uiso 1 1 calc R U
C3 C 0.37468(18) -0.1265(3) 0.81179(18) 0.0669(6) Uani 1 1 d . .
H3 H 0.3758 -0.2226 0.8522 0.080 Uiso 1 1 calc R U
C4 C 0.43404(16) 0.0208(3) 0.84159(16) 0.0575(6) Uani 1 1 d . .
H4 H 0.4753 0.0236 0.9017 0.069 Uiso 1 1 calc R U
C5 C 0.43394(13) 0.1716(3) 0.78182(14) 0.0467(5) Uani 1 1 d . .
C6 C 0.36912(14) 0.1592(3) 0.69094(14) 0.0513(5) Uani 1 1 d . .
C7 C 0.36453(18) 0.3077(3) 0.62883(16) 0.0654(6) Uani 1 1 d . .
H7 H 0.3220 0.2998 0.5693 0.079 Uiso 1 1 calc R U
C8 C 0.42038(18) 0.4587(4) 0.65441(16) 0.0686(7) Uani 1 1 d . .
H8 H 0.4159 0.5550 0.6133 0.082 Uiso 1 1 calc R U
C9 C 0.48582(16) 0.4701(3) 0.74414(15) 0.0574(6) Uani 1 1 d . .
H9 H 0.5249 0.5744 0.7610 0.069 Uiso 1 1 calc R U
C10 C 0.49401(14) 0.3328(3) 0.80755(13) 0.0473(5) Uani 1 1 d . .
C11 C 0.56598(15) 0.3595(3) 0.90026(14) 0.0541(5) Uani 1 1 d . .
C12 C 0.64366(15) 0.5078(3) 0.91111(14) 0.0519(5) Uani 1 1 d . .
C13 C 0.63239(18) 0.6745(3) 0.94747(17) 0.0643(6) Uani 1 1 d . .
H13 H 0.5755 0.6981 0.9649 0.077 Uiso 1 1 calc R U
C14 C 0.7058(2) 0.8121(3) 0.95907(18) 0.0723(7) Uani 1 1 d . .
H14 H 0.6960 0.9265 0.9820 0.087 Uiso 1 1 calc R U
C15 C 0.7895(2) 0.7778(4) 0.93712(18) 0.0724(7) Uani 1 1 d . .
H15 H 0.8376 0.8689 0.9456 0.087 Uiso 1 1 calc R U
C16 C 0.80660(16) 0.6038(3) 0.90096(16) 0.0614(6) Uani 1 1 d . .
C17 C 0.73099(15) 0.4700(3) 0.88770(13) 0.0508(5) Uani 1 1 d . .
C18 C 0.74831(19) 0.2953(4) 0.85059(17) 0.0679(7) Uani 1 1 d . .
H18 H 0.7005 0.2036 0.8411 0.082 Uiso 1 1 calc R U
C19 C 0.8336(2) 0.2645(4) 0.8297(2) 0.0877(9) Uani 1 1 d . .
H19 H 0.8434 0.1515 0.8053 0.105 Uiso 1 1 calc R U
C20 C 0.9073(2) 0.3976(5) 0.8437(3) 0.0999(10) Uani 1 1 d . .
H20 H 0.9657 0.3724 0.8292 0.120 Uiso 1 1 calc R U
C21 C 0.8943(2) 0.5641(5) 0.8785(2) 0.0874(9) Uani 1 1 d . .
H21 H 0.9439 0.6525 0.8875 0.105 Uiso 1 1 calc R U
O1 O 0.56526(15) 0.2740(3) 0.96766(11) 0.0892(7) Uani 1 1 d . .

loop_
_atom_site_aniso_label
_atom_site_aniso_U_11
_atom_site_aniso_U_22
_atom_site_aniso_U_33
_atom_site_aniso_U_23
_atom_site_aniso_U_13
_atom_site_aniso_U_12
C1 0.0556(13) 0.0759(17) 0.0591(13) -0.0091(12) 0.0069(10) -0.0069(12)
C2 0.0633(14) 0.0684(16) 0.0776(17) -0.0078(14) 0.0207(12) -0.0159(12)
C3 0.0676(14) 0.0606(14) 0.0733(16) 0.0085(12) 0.0218(12) -0.0090(12)
C4 0.0525(12) 0.0613(14) 0.0569(12) 0.0075(11) 0.0133(10) -0.0028(10)
C5 0.0360(9) 0.0527(12) 0.0503(11) 0.0000(9) 0.0111(8) 0.0041(8)
C6 0.0409(10) 0.0608(13) 0.0499(11) -0.0030(10) 0.0095(9) 0.0001(9)
C7 0.0596(13) 0.0727(16) 0.0536(13) 0.0058(12) 0.0003(10) 0.0046(12)
C8 0.0729(15) 0.0657(15) 0.0564(13) 0.0205(12) 0.0018(11) 0.0006(12)
C9 0.0531(12) 0.0598(13) 0.0548(12) 0.0118(10) 0.0087(9) -0.0028(10)
C10 0.0400(10) 0.0553(12) 0.0460(11) 0.0049(9) 0.0118(8) 0.0008(8)
C11 0.0511(11) 0.0642(14) 0.0448(11) 0.0039(10) 0.0107(9) -0.0064(10)
C12 0.0520(11) 0.0555(13) 0.0418(10) 0.0018(9) 0.0036(8) -0.0022(9)
C13 0.0646(14) 0.0583(15) 0.0639(14) -0.0058(11) 0.0091(11) 0.0050(11)
C14 0.0844(18) 0.0520(14) 0.0720(16) -0.0116(12) 0.0098(14) -0.0017(12)
C15 0.0754(17) 0.0626(16) 0.0698(15) -0.0061(13) 0.0066(13) -0.0169(13)
C16 0.0562(13) 0.0680(15) 0.0557(12) 0.0022(11) 0.0097(10) -0.0127(11)
C17 0.0517(11) 0.0558(13) 0.0421(10) 0.0013(9) 0.0093(8) -0.0063(9)
C18 0.0728(16) 0.0656(16) 0.0696(15) -0.0109(12) 0.0276(12) -0.0071(12)
C19 0.0863(19) 0.089(2) 0.104(2) -0.0187(17) 0.0514(17) 0.0012(16)
C20 0.086(2) 0.101(2) 0.128(3) -0.023(2) 0.056(2) -0.0098(18)
C21 0.0694(17) 0.100(2) 0.098(2) -0.0047(18) 0.0324(15) -0.0251(16)
O1 0.1025(14) 0.1041(15) 0.0500(9) 0.0174(10) 0.0050(9) -0.0399(12)

loop_
_atom_type_symbol
_atom_type_description
_atom_type_scat_dispersion_real
_atom_type_scat_dispersion_imag
_atom_type_scat_source
C C 0.0033 0.0016 'International Tables Vol C Tables 4.2.6.8 and 6.1.1.4'
H H 0.0000 0.0000 'International Tables Vol C Tables 4.2.6.8 and 6.1.1.4'
O O 0.0106 0.0060 'International Tables Vol C Tables 4.2.6.8 and 6.1.1.4'

loop_
_geom_angle_atom_site_label_1
_geom_angle_atom_site_label_2
_geom_angle_atom_site_label_3
_geom_angle
C2 C1 C6 120.9(2)
C2 C1 H1 119.6
C6 C1 H1 119.6
C1 C2 C3 119.3(2)
C1 C2 H2 120.4
C3 C2 H2 120.4
C4 C3 C2 121.8(2)
C4 C3 H3 119.1
C2 C3 H3 119.1
C3 C4 C5 120.8(2)
C3 C4 H4 119.6
C5 C4 H4 119.6
C6 C5 C4 116.91(19)
C6 C5 C10 118.55(18)
C4 C5 C10 124.54(18)
C1 C6 C5 120.4(2)
C1 C6 C7 120.4(2)
C5 C6 C7 119.3(2)
C8 C7 C6 121.4(2)
C8 C7 H7 119.3
C6 C7 H7 119.3
C7 C8 C9 119.4(2)
C7 C8 H8 120.3
C9 C8 H8 120.3
C10 C9 C8 122.4(2)
C10 C9 H9 118.8
C8 C9 H9 118.8
C9 C10 C5 118.98(19)
C9 C10 C11 117.69(19)
C5 C10 C11 123.33(18)
O1 C11 C10 124.5(2)
O1 C11 C12 117.61(19)
C10 C11 C12 117.86(18)
C13 C12 C17 119.5(2)
C13 C12 C11 121.0(2)
C17 C12 C11 119.4(2)
C12 C13 C14 121.0(2)
C12 C13 H13 119.5
C14 C13 H13 119.5
C15 C14 C13 120.1(2)
C15 C14 H14 120.0
C13 C14 H14 120.0
C14 C15 C16 121.4(2)
C14 C15 H15 119.3
C16 C15 H15 119.3
C21 C16 C17 120.2(2)
C21 C16 C15 122.3(2)
C17 C16 C15 117.5(2)
C12 C17 C16 120.5(2)
C12 C17 C18 122.2(2)
C16 C17 C18 117.3(2)
C19 C18 C17 120.2(2)
C19 C18 H18 119.9
C17 C18 H18 119.9
C18 C19 C20 121.6(3)
C18 C19 H19 119.2
C20 C19 H19 119.2
C21 C20 C19 120.3(3)
C21 C20 H20 119.8
C19 C20 H20 119.8
C20 C21 C16 120.4(3)
C20 C21 H21 119.8
C16 C21 H21 119.8

loop_
_geom_bond_atom_site_label_1
_geom_bond_atom_site_label_2
_geom_bond_distance
C1 C2 1.357(3)
C1 C6 1.408(3)
C1 H1 0.9300
C2 C3 1.401(3)
C2 H2 0.9300
C3 C4 1.355(3)
C3 H3 0.9300
C4 C5 1.426(3)
C4 H4 0.9300
C5 C6 1.420(3)
C5 C10 1.434(3)
C6 C7 1.426(3)
C7 C8 1.343(3)
C7 H7 0.9300
C8 C9 1.409(3)
C8 H8 0.9300
C9 C10 1.371(3)
C9 H9 0.9300
C10 C11 1.490(3)
C11 O1 1.203(3)
C11 C12 1.512(3)
C12 C13 1.364(3)
C12 C17 1.404(3)
C13 C14 1.414(4)
C13 H13 0.9300
C14 C15 1.339(4)
C14 H14 0.9300
C15 C16 1.431(4)
C15 H15 0.9300
C16 C21 1.405(4)
C16 C17 1.414(3)
C17 C18 1.443(3)
C18 C19 1.348(4)
C18 H18 0.9300
C19 C20 1.391(4)
C19 H19 0.9300
C20 C21 1.358(4)
C20 H20 0.9300
C21 H21 0.9300

loop_
_geom_torsion_atom_site_label_1
_geom_torsion_atom_site_label_2
_geom_torsion_atom_site_label_3
_geom_torsion_atom_site_label_4
_geom_torsion
C6 C1 C2 C3 0.1(4)
C1 C2 C3 C4 -0.6(4)
C2 C3 C4 C5 0.4(4)
C3 C4 C5 C6 0.1(3)
C3 C4 C5 C10 179.8(2)
C2 C1 C6 C5 0.4(3)
C2 C1 C6 C7 -178.9(2)
C4 C5 C6 C1 -0.6(3)
C10 C5 C6 C1 179.71(19)
C4 C5 C6 C7 178.74(19)
C10 C5 C6 C7 -1.0(3)
C1 C6 C7 C8 179.5(2)
C5 C6 C7 C8 0.2(3)
C6 C7 C8 C9 0.8(4)
C7 C8 C9 C10 -0.9(4)
C8 C9 C10 C5 0.0(3)
C8 C9 C10 C11 179.8(2)
C6 C5 C10 C9 0.9(3)
C4 C5 C10 C9 -178.81(19)
C6 C5 C10 C11 -178.84(18)
C4 C5 C10 C11 1.4(3)
C9 C10 C11 O1 162.3(2)
C5 C10 C11 O1 -18.0(4)
C9 C10 C11 C12 -16.0(3)
C5 C10 C11 C12 163.71(19)
O1 C11 C12 C13 -78.3(3)
C10 C11 C12 C13 100.1(2)
O1 C11 C12 C17 98.4(3)
C10 C11 C12 C17 -83.2(2)
C17 C12 C13 C14 2.1(3)
C11 C12 C13 C14 178.9(2)
C12 C13 C14 C15 -2.2(4)
C13 C14 C15 C16 0.6(4)
C14 C15 C16 C21 -179.2(3)
C14 C15 C16 C17 1.1(4)
C13 C12 C17 C16 -0.4(3)
C11 C12 C17 C16 -177.26(19)
C13 C12 C17 C18 178.8(2)
C11 C12 C17 C18 2.0(3)
C21 C16 C17 C12 179.2(2)
C15 C16 C17 C12 -1.1(3)
C21 C16 C17 C18 -0.1(3)
C15 C16 C17 C18 179.6(2)
C12 C17 C18 C19 -179.5(2)
C16 C17 C18 C19 -0.2(4)
C17 C18 C19 C20 0.6(5)
C18 C19 C20 C21 -0.6(6)
C19 C20 C21 C16 0.2(5)
C17 C16 C21 C20 0.1(4)
C15 C16 C21 C20 -179.5(3)
